data_4325741
loop_
_publ_author_name
'Wen-Jian Chen'
'Da-Hai Yu'
'Xin Xiao'
'Yun-Qian Zhang'
'Qian-Jiang Zhu'
'Sai-Feng Xue'
'Zhu Tao'
'Gang Wei'

_publ_section_title
;
 Difference of Coordination between Alkali- and Alkaline-Earth-Metal Ions
 to a Symmetrical \a,\a',\d,\d'-Tetramethylcucurbit[6]uril
;
_journal_name_full 'Inorganic Chemistry'
_journal_page_first 6956
_journal_page_last 6964
_journal_paper_doi 10.1021/ic200109s
_journal_volume 50
_journal_year 2011
_chemical_formula_moiety 'C80 H102 Cl2 K4 N48 O31, 4Cl, 2(H3 O), 8(H2 O)'
_chemical_formula_sum 'C80 H124 Cl6 K4 N48 O41'
_chemical_formula_weight 2783.37
_chemical_name_systematic
;
 ?
;
_space_group_IT_number 70
_symmetry_cell_setting orthorhombic
_symmetry_space_group_name_Hall '-F 2uv 2vw'
_symmetry_space_group_name_H-M 'F d d d :2'
_atom_sites_solution_hydrogens geom
_atom_sites_solution_primary direct
_atom_sites_solution_secondary difmap
_audit_creation_method SHELXL-97
_cell_angle_alpha 90.00
_cell_angle_beta 90.00
_cell_angle_gamma 90.00
_cell_formula_units_Z 8
_cell_length_a 22.0717(17)
_cell_length_b 31.444(3)
_cell_length_c 32.9292(17)
_cell_measurement_reflns_used 76
_cell_measurement_temperature 273(2)
_cell_measurement_theta_max 24.3
_cell_measurement_theta_min 1.54
_cell_volume 22854(3)
_computing_structure_refinement 'SHELXL-97 (Sheldrick, 1997)'
_diffrn_ambient_temperature 273(2)
_diffrn_measured_fraction_theta_full 0.991
_diffrn_measured_fraction_theta_max 0.991
_diffrn_measurement_device_type 'Bruker CCD Area Detector'
_diffrn_measurement_method '\f and \w scan'
_diffrn_radiation_monochromator graphite
_diffrn_radiation_source 'fine-focus sealed tube'
_diffrn_radiation_type MoK\a
_diffrn_radiation_wavelength 0.71073
_diffrn_reflns_av_R_equivalents 0.0374
_diffrn_reflns_av_sigmaI/netI 0.0188
_diffrn_reflns_limit_h_max 26
_diffrn_reflns_limit_h_min -26
_diffrn_reflns_limit_k_max 37
_diffrn_reflns_limit_k_min -38
_diffrn_reflns_limit_l_max 37
_diffrn_reflns_limit_l_min -39
_diffrn_reflns_number 56747
_diffrn_reflns_theta_full 26.00
_diffrn_reflns_theta_max 26.00
_diffrn_reflns_theta_min 1.29
_exptl_absorpt_coefficient_mu 0.404
_exptl_absorpt_correction_T_max 0.9345
_exptl_absorpt_correction_T_min 0.9128
_exptl_absorpt_correction_type multi-scan
_exptl_absorpt_process_details 'SADABS (Bruker, 2008)'
_exptl_crystal_colour colorless
_exptl_crystal_density_diffrn 1.618
_exptl_crystal_description prism
_exptl_crystal_F_000 11568
_exptl_crystal_size_max 0.23
_exptl_crystal_size_mid 0.19
_exptl_crystal_size_min 0.17
_platon_squeeze_details
;
;
_refine_diff_density_max 1.350
_refine_diff_density_min -1.581
_refine_diff_density_rms 0.130
_refine_ls_extinction_method none
_refine_ls_goodness_of_fit_ref 1.074
_refine_ls_hydrogen_treatment constr
_refine_ls_matrix_type full
_refine_ls_number_parameters 437
_refine_ls_number_reflns 5573
_refine_ls_number_restraints 0
_refine_ls_restrained_S_all 1.074
_refine_ls_R_factor_all 0.0874
_refine_ls_R_factor_gt 0.0781
_refine_ls_shift/su_max 0.000
_refine_ls_shift/su_mean 0.000
_refine_ls_structure_factor_coef Fsqd
_refine_ls_weighting_details 'calc w=1/[\s^2^(Fo^2^)+(0.1567P)^2^+190.7712P] where P=(Fo^2^+2Fc^2^)/3'
_refine_ls_weighting_scheme calc
_refine_ls_wR_factor_gt 0.2455
_refine_ls_wR_factor_ref 0.2555
_reflns_number_gt 4654
_reflns_number_total 5573
_reflns_threshold_expression >2sigma(I)
_cod_data_source_file ic200109s_si_003_04.cif
_cod_data_source_block complex04
_cod_original_sg_symbol_H-M 'F d d d'
_cod_database_code 4325741

loop_
_symmetry_equiv_pos_as_xyz
'x, y, z'
'-x+3/4, -y+3/4, z'
'-x+3/4, y, -z+3/4'
'x, -y+3/4, -z+3/4'
'x, y+1/2, z+1/2'
'-x+3/4, -y+5/4, z+1/2'
'-x+3/4, y+1/2, -z+5/4'
'x, -y+5/4, -z+5/4'
'x+1/2, y, z+1/2'
'-x+5/4, -y+3/4, z+1/2'
'-x+5/4, y, -z+5/4'
'x+1/2, -y+3/4, -z+5/4'
'x+1/2, y+1/2, z'
'-x+5/4, -y+5/4, z'
'-x+5/4, y+1/2, -z+3/4'
'x+1/2, -y+5/4, -z+3/4'
'-x, -y, -z'
'x-3/4, y-3/4, -z'
'x-3/4, -y, z-3/4'
'-x, y-3/4, z-3/4'
'-x, -y+1/2, -z+1/2'
'x-3/4, y-1/4, -z+1/2'
'x-3/4, -y+1/2, z-1/4'
'-x, y-1/4, z-1/4'
'-x+1/2, -y, -z+1/2'
'x-1/4, y-3/4, -z+1/2'
'x-1/4, -y, z-1/4'
'-x+1/2, y-3/4, z-1/4'
'-x+1/2, -y+1/2, -z'
'x-1/4, y-1/4, -z'
'x-1/4, -y+1/2, z-3/4'
'-x+1/2, y-1/4, z-3/4'

loop_
_atom_site_label
_atom_site_type_symbol
_atom_site_fract_x
_atom_site_fract_y
_atom_site_fract_z
_atom_site_U_iso_or_equiv
_atom_site_adp_type
_atom_site_occupancy
_atom_site_symmetry_multiplicity
_atom_site_calc_flag
_atom_site_refinement_flags
_atom_site_disorder_assembly
_atom_site_disorder_group
O3W O 0.8749(2) 0.9583(2) 0.32133(15) 0.0464(12) Uani 0.65 1 d P A 1
O6W O 0.8742(4) 0.9874(4) 0.3345(3) 0.052(2) Uani 0.35 1 d P B 2
O4W O 1.3750 0.8750 0.3071(2) 0.122(4) Uani 1 2 d S . .
O5W O 1.2028(4) 0.8953(3) 0.3716(3) 0.073(2) Uani 0.50 1 d P . .
O7W O 0.8700(8) 0.8988(5) 0.3530(6) 0.069(4) Uani 0.25 1 d P . .
K1 K 0.8750 0.8750 0.27918(5) 0.0544(4) Uani 1 2 d S . .
K2 K 1.29631(16) 0.91450(9) 0.36703(9) 0.0529(11) Uani 0.406(5) 1 d P . 1
K2' K 1.3363(6) 0.9281(3) 0.3686(3) 0.042(4) Uani 0.094(5) 1 d P . 2
Cl1 Cl 1.1250 1.1250 0.28850(5) 0.0429(4) Uani 1 2 d S . .
Cl2 Cl 0.8750 0.8750 0.18872(6) 0.0546(5) Uani 1 2 d S A .
Cl3 Cl 1.0654(2) 0.81979(8) 0.11837(8) 0.0244(8) Uani 0.406(5) 1 d P . 1
Cl3' Cl 1.0398(6) 0.8152(3) 0.1089(4) 0.023(3) Uani 0.094(5) 1 d P . 2
C1 C 1.03025(15) 0.98592(11) 0.36713(10) 0.0214(7) Uani 1 1 d . . .
C2 C 1.10785(16) 1.02950(10) 0.39001(10) 0.0224(7) Uani 1 1 d . . .
H2 H 1.1002 1.0581 0.4006 0.027 Uiso 1 1 calc R . .
C3 C 1.10832(15) 1.02905(10) 0.34309(10) 0.0209(7) Uani 1 1 d . . .
H3 H 1.1008 1.0574 0.3318 0.025 Uiso 1 1 calc R . .
C4 C 1.20373(16) 1.00774(11) 0.36715(11) 0.0239(7) Uani 1 1 d . . .
C5 C 1.03331(15) 0.99952(11) 0.29292(10) 0.0237(7) Uani 1 1 d . . .
H5A H 0.9904 0.9934 0.2954 0.028 Uiso 1 1 calc R . .
H5B H 1.0373 1.0277 0.2812 0.028 Uiso 1 1 calc R . .
C6 C 1.19191(15) 1.01189(11) 0.29222(11) 0.0231(7) Uani 1 1 d . . .
H6A H 1.1804 1.0376 0.2779 0.028 Uiso 1 1 calc R . .
H6B H 1.2358 1.0110 0.2933 0.028 Uiso 1 1 calc R . .
C7 C 1.03082(15) 0.93162(11) 0.25693(10) 0.0233(7) Uani 1 1 d . . .
C8 C 1.11728(14) 0.97415(11) 0.24316(10) 0.0212(7) Uani 1 1 d . . .
C9 C 1.12404(14) 0.92926(11) 0.22158(10) 0.0220(7) Uani 1 1 d . A .
C10 C 1.20100(15) 0.93760(11) 0.27067(11) 0.0225(7) Uani 1 1 d . . .
C11 C 1.04505(16) 0.86832(11) 0.21436(10) 0.0258(7) Uani 1 1 d . . .
H11A H 1.0011 0.8686 0.2134 0.031 Uiso 1 1 calc R A .
H11B H 1.0596 0.8654 0.1867 0.031 Uiso 1 1 calc R . .
C12 C 1.20224(16) 0.86962(11) 0.23476(12) 0.0275(8) Uani 1 1 d . . .
H12A H 1.2440 0.8702 0.2440 0.033 Uiso 1 1 calc R A .
H12B H 1.2027 0.8660 0.2055 0.033 Uiso 1 1 calc R . .
C13 C 1.02886(16) 0.81229(12) 0.26623(10) 0.0257(8) Uani 1 1 d . . .
C14 C 1.12254(15) 0.81093(11) 0.23329(11) 0.0243(7) Uani 1 1 d . . .
H14 H 1.1318 0.8043 0.2049 0.029 Uiso 1 1 calc R A .
C15 C 1.11601(16) 0.76999(11) 0.25937(11) 0.0250(7) Uani 1 1 d . A .
H15 H 1.1136 0.7443 0.2426 0.030 Uiso 1 1 calc R . .
C16 C 1.20056(16) 0.80847(11) 0.28169(11) 0.0252(7) Uani 1 1 d . . .
C17 C 1.03233(16) 0.74851(12) 0.30937(11) 0.0271(8) Uani 1 1 d . . .
H17A H 1.0356 0.7200 0.2984 0.032 Uiso 1 1 calc R A .
H17B H 0.9896 0.7552 0.3119 0.032 Uiso 1 1 calc R . .
C18 C 1.19083(17) 0.73502(12) 0.30861(11) 0.0291(8) Uani 1 1 d . . .
H18A H 1.1787 0.7087 0.2955 0.035 Uiso 1 1 calc R A .
H18B H 1.2348 0.7355 0.3095 0.035 Uiso 1 1 calc R . .
C19 C 1.11557(16) 1.01254(12) 0.21463(12) 0.0286(8) Uani 1 1 d . . .
H19A H 1.0806 1.0107 0.1974 0.043 Uiso 1 1 calc R . .
H19B H 1.1515 1.0128 0.1982 0.043 Uiso 1 1 calc R . .
H19C H 1.1136 1.0382 0.2304 0.043 Uiso 1 1 calc R . .
C20 C 1.13609(18) 0.93108(13) 0.17627(11) 0.0318(8) Uani 1 1 d . . .
H20A H 1.1749 0.9439 0.1715 0.048 Uiso 1 1 calc R A .
H20B H 1.1051 0.9477 0.1633 0.048 Uiso 1 1 calc R . .
H20C H 1.1359 0.9028 0.1653 0.048 Uiso 1 1 calc R . .
N1 N 1.05979(13) 1.00074(9) 0.40043(9) 0.0227(6) Uani 1 1 d . . .
N2 N 1.06006(12) 0.99971(9) 0.33318(8) 0.0213(6) Uani 1 1 d . . .
N3 N 1.16802(13) 1.01487(10) 0.40044(9) 0.0251(6) Uani 1 1 d . . .
N4 N 1.16858(12) 1.01403(9) 0.33332(9) 0.0232(6) Uani 1 1 d . . .
N5 N 1.06003(13) 0.96902(9) 0.26548(9) 0.0231(6) Uani 1 1 d . A .
N6 N 1.06572(13) 0.90879(9) 0.23026(9) 0.0231(6) Uani 1 1 d . A .
N7 N 1.17064(12) 0.97553(9) 0.26943(9) 0.0220(6) Uani 1 1 d . A .
N8 N 1.17418(13) 0.91001(9) 0.24423(9) 0.0242(6) Uani 1 1 d . A .
N9 N 1.06439(13) 0.83161(10) 0.23733(9) 0.0250(6) Uani 1 1 d . A .
N10 N 1.05974(14) 0.77810(10) 0.28112(9) 0.0271(7) Uani 1 1 d . A .
N11 N 1.17218(13) 0.83319(9) 0.25293(9) 0.0259(7) Uani 1 1 d . A .
N12 N 1.16992(14) 0.77067(10) 0.28405(9) 0.0262(7) Uani 1 1 d . A .
O1 O 0.98462(12) 0.96343(9) 0.36759(8) 0.0309(6) Uani 1 1 d . . .
O2 O 0.98100(11) 0.92155(9) 0.26962(8) 0.0309(6) Uani 1 1 d . A .
O3 O 0.97762(12) 0.82281(9) 0.27579(9) 0.0373(7) Uani 1 1 d . A .
O4 O 1.25765(11) 0.99860(9) 0.36755(8) 0.0309(6) Uani 1 1 d . . .
O5 O 1.24597(11) 0.93062(8) 0.29137(9) 0.0318(6) Uani 1 1 d . A .
O6 O 1.24613(12) 0.81771(8) 0.30081(9) 0.0330(6) Uani 1 1 d . . .

loop_
_atom_site_aniso_label
_atom_site_aniso_U_11
_atom_site_aniso_U_22
_atom_site_aniso_U_33
_atom_site_aniso_U_23
_atom_site_aniso_U_13
_atom_site_aniso_U_12
O3W 0.030(2) 0.071(4) 0.038(3) -0.009(3) -0.0076(19) -0.003(2)
O6W 0.039(5) 0.068(7) 0.050(6) 0.002(5) -0.006(4) -0.004(5)
O4W 0.239(12) 0.068(4) 0.058(4) 0.000 0.000 0.059(5)
O5W 0.071(5) 0.080(5) 0.066(5) 0.004(5) 0.006(4) 0.009(4)
O7W 0.075(11) 0.056(9) 0.076(10) -0.016(8) -0.002(9) 0.013(8)
K1 0.0365(8) 0.0704(11) 0.0563(10) 0.000 0.000 -0.0105(7)
K2 0.050(2) 0.0371(15) 0.0713(19) 0.0269(12) -0.0025(13) -0.0002(14)
K2' 0.044(9) 0.026(5) 0.055(7) 0.012(4) -0.006(5) 0.007(5)
Cl1 0.0537(9) 0.0300(7) 0.0451(9) 0.000 0.000 -0.0030(6)
Cl2 0.0649(11) 0.0465(9) 0.0522(10) 0.000 0.000 0.0027(8)
Cl3 0.034(2) 0.0255(11) 0.0140(12) -0.0019(8) 0.0032(11) 0.0019(12)
Cl3' 0.010(5) 0.019(4) 0.040(6) -0.006(4) -0.012(5) -0.006(4)
C1 0.0155(15) 0.0237(16) 0.0251(18) 0.0033(13) -0.0007(12) 0.0028(13)
C2 0.0256(17) 0.0201(15) 0.0215(17) 0.0001(13) -0.0023(13) 0.0017(13)
C3 0.0196(16) 0.0206(15) 0.0224(17) 0.0001(12) -0.0024(13) -0.0007(12)
C4 0.0206(17) 0.0219(16) 0.0294(19) 0.0024(13) -0.0040(13) -0.0061(13)
C5 0.0161(16) 0.0331(18) 0.0219(17) -0.0004(14) -0.0020(13) 0.0035(13)
C6 0.0180(16) 0.0234(16) 0.0279(18) 0.0019(13) 0.0003(13) -0.0041(12)
C7 0.0205(17) 0.0342(18) 0.0153(16) 0.0044(13) -0.0038(12) -0.0043(13)
C8 0.0169(15) 0.0285(17) 0.0182(16) 0.0025(13) 0.0004(12) -0.0020(13)
C9 0.0193(16) 0.0282(17) 0.0185(16) 0.0026(13) 0.0015(12) -0.0029(13)
C10 0.0170(16) 0.0272(17) 0.0232(17) 0.0042(13) 0.0027(13) -0.0008(13)
C11 0.0257(17) 0.0330(18) 0.0189(16) 0.0000(14) -0.0044(13) -0.0071(14)
C12 0.0194(17) 0.0287(18) 0.034(2) -0.0007(15) 0.0080(14) -0.0011(13)
C13 0.0231(18) 0.0352(19) 0.0188(17) -0.0012(14) -0.0030(13) -0.0065(14)
C14 0.0273(18) 0.0268(17) 0.0189(16) -0.0025(13) 0.0032(13) -0.0027(13)
C15 0.0297(18) 0.0270(17) 0.0182(16) -0.0030(13) 0.0042(14) -0.0037(14)
C16 0.0241(17) 0.0269(17) 0.0246(18) -0.0023(14) 0.0066(14) 0.0039(13)
C17 0.0242(17) 0.0355(19) 0.0216(18) 0.0044(14) -0.0035(14) -0.0114(14)
C18 0.0291(19) 0.0288(18) 0.0293(19) 0.0010(15) 0.0096(15) 0.0070(14)
C19 0.0239(17) 0.0329(19) 0.0291(19) 0.0087(15) -0.0007(14) 0.0015(14)
C20 0.038(2) 0.037(2) 0.0198(18) -0.0002(15) 0.0077(15) -0.0054(16)
N1 0.0180(14) 0.0317(15) 0.0184(14) 0.0012(11) -0.0003(11) 0.0001(11)
N2 0.0160(13) 0.0282(15) 0.0197(14) -0.0014(11) -0.0009(10) -0.0027(11)
N3 0.0191(14) 0.0330(16) 0.0232(15) 0.0035(12) -0.0048(11) -0.0021(12)
N4 0.0173(14) 0.0308(15) 0.0214(15) -0.0015(11) -0.0004(11) -0.0013(11)
N5 0.0187(14) 0.0303(15) 0.0202(14) -0.0016(12) 0.0018(11) -0.0037(11)
N6 0.0192(14) 0.0288(15) 0.0212(14) -0.0020(11) 0.0009(11) -0.0055(11)
N7 0.0187(14) 0.0240(14) 0.0234(15) 0.0014(11) -0.0027(11) -0.0009(11)
N8 0.0184(14) 0.0258(15) 0.0282(16) -0.0014(12) -0.0021(12) 0.0002(11)
N9 0.0239(15) 0.0301(15) 0.0208(15) 0.0013(12) 0.0007(11) -0.0043(12)
N10 0.0258(15) 0.0323(16) 0.0233(15) 0.0032(12) 0.0036(12) -0.0047(12)
N11 0.0231(15) 0.0254(15) 0.0292(16) 0.0014(12) -0.0006(12) -0.0023(12)
N12 0.0265(15) 0.0297(15) 0.0223(15) 0.0031(12) 0.0025(12) 0.0005(12)
O1 0.0232(13) 0.0392(15) 0.0303(14) 0.0054(11) -0.0028(10) -0.0090(11)
O2 0.0205(13) 0.0414(15) 0.0306(14) -0.0027(11) 0.0041(10) -0.0089(11)
O3 0.0226(14) 0.0480(17) 0.0414(16) 0.0122(13) 0.0042(11) -0.0028(12)
O4 0.0171(12) 0.0413(15) 0.0344(15) 0.0048(11) -0.0025(10) -0.0044(11)
O5 0.0220(13) 0.0323(14) 0.0410(16) 0.0012(11) -0.0096(11) 0.0028(10)
O6 0.0225(13) 0.0342(14) 0.0422(16) -0.0013(12) -0.0069(11) 0.0025(10)

loop_
_atom_type_symbol
_atom_type_description
_atom_type_scat_dispersion_real
_atom_type_scat_dispersion_imag
_atom_type_scat_source
C C 0.0033 0.0016 'International Tables Vol C Tables 4.2.6.8 and 6.1.1.4'
H H 0.0000 0.0000 'International Tables Vol C Tables 4.2.6.8 and 6.1.1.4'
N N 0.0061 0.0033 'International Tables Vol C Tables 4.2.6.8 and 6.1.1.4'
O O 0.0106 0.0060 'International Tables Vol C Tables 4.2.6.8 and 6.1.1.4'
K K 0.2009 0.2494 'International Tables Vol C Tables 4.2.6.8 and 6.1.1.4'
Cl Cl 0.1484 0.1585 'International Tables Vol C Tables 4.2.6.8 and 6.1.1.4'

loop_
_geom_angle_atom_site_label_1
_geom_angle_atom_site_label_2
_geom_angle_atom_site_label_3
_geom_angle
_geom_angle_site_symmetry_1
_geom_angle_site_symmetry_3
K2' O4W K2' 85.6(4) . 2_765
K2' O4W K2 19.8(3) . .
K2' O4W K2 86.9(3) 2_765 .
K2' O4W K2 86.9(3) . 2_765
K2' O4W K2 19.8(3) 2_765 2_765
K2 O4W K2 94.6(2) . 2_765
K2' O4W K2' 34.5(5) . 3_755
K2' O4W K2' 70.1(4) 2_765 3_755
K2 O4W K2' 52.8(3) . 3_755
K2 O4W K2' 61.8(3) 2_765 3_755
K2' O4W K2' 70.1(4) . 4_565
K2' O4W K2' 34.5(5) 2_765 4_565
K2 O4W K2' 61.8(3) . 4_565
K2 O4W K2' 52.8(3) 2_765 4_565
K2' O4W K2' 75.0(4) 3_755 4_565
K2' O4W K2 51.5(3) . 3_755
K2' O4W K2 60.5(3) 2_765 3_755
K2 O4W K2 68.82(18) . 3_755
K2 O4W K2 47.93(14) 2_765 3_755
K2' O4W K2 17.4(2) 3_755 3_755
K2' O4W K2 75.4(3) 4_565 3_755
K2' O4W K2 60.5(3) . 4_565
K2' O4W K2 51.5(3) 2_765 4_565
K2 O4W K2 47.93(14) . 4_565
K2 O4W K2 68.82(18) 2_765 4_565
K2' O4W K2 75.4(3) 3_755 4_565
K2' O4W K2 17.4(2) 4_565 4_565
K2 O4W K2 81.1(2) 3_755 4_565
O5W O5W K2 106.7(3) 4_565 .
O5W O5W K2 47.1(2) 4_565 4_565
K2 O5W K2 59.6(2) . 4_565
O5W O5W K2' 109.3(2) 4_565 .
K2 O5W K2' 3.7(2) . .
K2 O5W K2' 62.2(3) 4_565 .
O7W O7W O7W 88.7(4) 3_655 2_665
O7W O7W K1 159.5(9) 3_655 .
O7W O7W K1 72.7(4) 2_665 .
O7W K1 O7W 34.6(8) . 2_665
O7W K1 O2 103.1(4) . 2_665
O7W K1 O2 89.4(4) 2_665 2_665
O7W K1 O2 89.4(4) . .
O7W K1 O2 103.1(4) 2_665 .
O2 K1 O2 166.98(13) 2_665 .
O7W K1 O3 80.2(4) . 2_665
O7W K1 O3 104.2(4) 2_665 2_665
O2 K1 O3 67.84(8) 2_665 2_665
O2 K1 O3 111.60(8) . 2_665
O7W K1 O3 104.2(4) . .
O7W K1 O3 80.2(4) 2_665 .
O2 K1 O3 111.60(8) 2_665 .
O2 K1 O3 67.85(8) . .
O3 K1 O3 175.43(14) 2_665 .
O7W K1 O3W 45.0(4) . .
O7W K1 O3W 79.2(4) 2_665 .
O2 K1 O3W 121.18(11) 2_665 .
O2 K1 O3W 65.70(11) . .
O3 K1 O3W 59.99(10) 2_665 .
O3 K1 O3W 122.52(11) . .
O7W K1 O3W 79.2(4) . 2_665
O7W K1 O3W 45.0(4) 2_665 2_665
O2 K1 O3W 65.70(11) 2_665 2_665
O2 K1 O3W 121.18(11) . 2_665
O3 K1 O3W 122.52(11) 2_665 2_665
O3 K1 O3W 59.99(10) . 2_665
O3W K1 O3W 124.1(2) . 2_665
O7W K1 Cl2 162.7(4) . .
O7W K1 Cl2 162.7(4) 2_665 .
O2 K1 Cl2 83.49(7) 2_665 .
O2 K1 Cl2 83.49(7) . .
O3 K1 Cl2 87.72(7) 2_665 .
O3 K1 Cl2 87.72(7) . .
O3W K1 Cl2 117.93(11) . .
O3W K1 Cl2 117.93(11) 2_665 .
O5W K2 K2 73.2(2) . 4_565
O5W K2 O5 74.4(3) . .
K2 K2 O5 111.37(19) 4_565 .
O5W K2 O4 88.4(3) . .
K2 K2 O4 158.41(13) 4_565 .
O5 K2 O4 73.06(10) . .
O5W K2 O5W 26.1(4) . 4_565
K2 K2 O5W 47.1(2) 4_565 4_565
O5 K2 O5W 87.0(2) . 4_565
O4 K2 O5W 114.2(2) . 4_565
O5W K2 O4W 120.0(3) . .
K2 K2 O4W 73.87(14) 4_565 .
O5 K2 O4W 73.03(14) . .
O4 K2 O4W 126.47(13) . .
O5W K2 O4W 104.1(2) 4_565 .
O5W K2 O6 68.5(3) . 4_565
K2 K2 O6 89.77(14) 4_565 4_565
O5 K2 O6 129.26(14) . 4_565
O4 K2 O6 72.62(11) . 4_565
O5W K2 O6 74.5(2) 4_565 4_565
O4W K2 O6 156.83(15) . 4_565
O5W K2 O4W 110.3(3) . 3_755
K2 K2 O4W 58.20(10) 4_565 3_755
O5 K2 O4W 164.41(15) . 3_755
O4 K2 O4W 121.16(14) . 3_755
O5W K2 O4W 91.95(19) 4_565 3_755
O4W K2 O4W 92.2(2) . 3_755
O6 K2 O4W 64.97(11) 4_565 3_755
O5W K2 K2 159.4(3) . 3_755
K2 K2 K2 88.23(4) 4_565 3_755
O5 K2 K2 122.01(16) . 3_755
O4 K2 K2 107.62(9) . 3_755
O5W K2 K2 134.8(2) 4_565 3_755
O4W K2 K2 60.69(12) . 3_755
O6 K2 K2 103.42(14) 4_565 3_755
O4W K2 K2 50.49(10) 3_755 3_755
O5W K2 K2 128.0(3) . 2_765
K2 K2 K2 55.31(10) 4_565 2_765
O5 K2 K2 115.60(9) . 2_765
O4 K2 K2 143.45(17) . 2_765
O5W K2 K2 102.0(2) 4_565 2_765
O4W K2 K2 42.72(12) . 2_765
O6 K2 K2 114.33(8) 4_565 2_765
O4W K2 K2 49.46(10) 3_755 2_765
K2 K2 K2 36.46(9) 3_755 2_765
K2' K2' O4W 82.9(7) 3_755 .
K2' K2' O4 127.0(3) 3_755 .
O4W K2' O4 131.2(4) . .
K2' K2' O4W 62.7(5) 3_755 3_755
O4W K2' O4W 99.7(3) . 3_755
O4 K2' O4W 127.4(4) . 3_755
K2' K2' O5W 155.3(6) 3_755 .
O4W K2' O5W 96.6(4) . .
O4 K2' O5W 71.2(3) . .
O4W K2' O5W 93.3(4) 3_755 .
K2' K2' O5 142.0(10) 3_755 .
O4W K2' O5 68.2(3) . .
O4 K2' O5 65.8(2) . .
O4W K2' O5 143.9(5) 3_755 .
O5W K2' O5 56.7(3) . .
K2' K2' O6 113.0(8) 3_755 4_565
O4W K2' O6 142.7(5) . 4_565
O4 K2' O6 67.0(3) . 4_565
O4W K2' O6 63.5(2) 3_755 4_565
O5W K2' O6 54.7(3) . 4_565
O5 K2' O6 104.9(4) . 4_565
K2' K2' K2' 88.27(18) 3_755 4_565
O4W K2' K2' 59.4(3) . 4_565
O4 K2' K2' 141.5(3) . 4_565
O4W K2' K2' 50.4(3) 3_755 4_565
O5W K2' K2' 70.6(2) . 4_565
O5 K2' K2' 97.1(4) . 4_565
O6 K2' K2' 86.5(3) 4_565 4_565
K2' K2' C19 83.9(7) 3_755 25_775
O4W K2' C19 69.7(3) . 25_775
O4 K2' C19 75.9(2) . 25_775
O4W K2' C19 146.2(5) 3_755 25_775
O5W K2' C19 119.3(4) . 25_775
O5 K2' C19 63.6(2) . 25_775
O6 K2' C19 142.3(3) 4_565 25_775
K2' K2' C19 129.1(5) 4_565 25_775
K2' K2' K2' 63.8(5) 3_755 2_765
O4W K2' K2' 47.2(2) . 2_765
O4 K2' K2' 169.0(7) . 2_765
O4W K2' K2' 52.5(2) 3_755 2_765
O5W K2' K2' 97.8(5) . 2_765
O5 K2' K2' 107.6(3) . 2_765
O6 K2' K2' 108.0(3) 4_565 2_765
K2' K2' K2' 27.9(4) 4_565 2_765
C19 K2' K2' 109.8(3) 25_775 2_765
O1 C1 N1 125.5(3) . .
O1 C1 N2 125.9(3) . .
N1 C1 N2 108.7(3) . .
N1 C2 N3 114.9(3) . .
N1 C2 C3 103.8(3) . .
N3 C2 C3 103.2(3) . .
N1 C2 H2 111.5 . .
N3 C2 H2 111.5 . .
C3 C2 H2 111.5 . .
N2 C3 N4 114.7(3) . .
N2 C3 C2 103.1(3) . .
N4 C3 C2 103.4(3) . .
N2 C3 H3 111.7 . .
N4 C3 H3 111.7 . .
C2 C3 H3 111.7 . .
O4 C4 N3 126.1(3) . .
O4 C4 N4 126.3(3) . .
N3 C4 N4 107.5(3) . .
N5 C5 N2 114.1(3) . .
N5 C5 H5A 108.7 . .
N2 C5 H5A 108.7 . .
N5 C5 H5B 108.7 . .
N2 C5 H5B 108.7 . .
H5A C5 H5B 107.6 . .
N7 C6 N4 114.0(3) . .
N7 C6 H6A 108.8 . .
N4 C6 H6A 108.8 . .
N7 C6 H6B 108.8 . .
N4 C6 H6B 108.8 . .
H6A C6 H6B 107.7 . .
O2 C7 N5 125.3(3) . .
O2 C7 N6 126.2(3) . .
N5 C7 N6 108.5(3) . .
N7 C8 N5 113.6(3) . .
N7 C8 C19 111.1(3) . .
N5 C8 C19 111.9(3) . .
N7 C8 C9 102.4(3) . .
N5 C8 C9 101.9(3) . .
C19 C8 C9 115.4(3) . .
N8 C9 N6 112.5(3) . .
N8 C9 C20 112.6(3) . .
N6 C9 C20 111.2(3) . .
N8 C9 C8 102.2(3) . .
N6 C9 C8 102.7(3) . .
C20 C9 C8 115.0(3) . .
O5 C10 N8 126.4(3) . .
O5 C10 N7 124.7(3) . .
N8 C10 N7 108.8(3) . .
N9 C11 N6 114.8(3) . .
N9 C11 H11A 108.6 . .
N6 C11 H11A 108.6 . .
N9 C11 H11B 108.6 . .
N6 C11 H11B 108.6 . .
H11A C11 H11B 107.5 . .
N8 C12 N11 114.1(3) . .
N8 C12 H12A 108.7 . .
N11 C12 H12A 108.7 . .
N8 C12 H12B 108.7 . .
N11 C12 H12B 108.7 . .
H12A C12 H12B 107.6 . .
O3 C13 N10 125.7(3) . .
O3 C13 N9 126.0(3) . .
N10 C13 N9 108.2(3) . .
N9 C14 N11 114.4(3) . .
N9 C14 C15 103.9(3) . .
N11 C14 C15 102.9(3) . .
N9 C14 H14 111.7 . .
N11 C14 H14 111.7 . .
C15 C14 H14 111.7 . .
N12 C15 N10 115.1(3) . .
N12 C15 C14 102.9(3) . .
N10 C15 C14 101.9(3) . .
N12 C15 H15 112.1 . .
N10 C15 H15 112.1 . .
C14 C15 H15 112.1 . .
O6 C16 N12 125.7(3) . .
O6 C16 N11 126.5(3) . .
N12 C16 N11 107.7(3) . .
N10 C17 N1 113.6(3) . 4_565
N10 C17 H17A 108.9 . .
N1 C17 H17A 108.9 4_565 .
N10 C17 H17B 108.9 . .
N1 C17 H17B 108.9 4_565 .
H17A C17 H17B 107.7 . .
N3 C18 N12 114.0(3) 4_565 .
N3 C18 H18A 108.7 4_565 .
N12 C18 H18A 108.7 . .
N3 C18 H18B 108.7 4_565 .
N12 C18 H18B 108.7 . .
H18A C18 H18B 107.6 . .
C8 C19 K2' 154.0(3) . 25_775
C8 C19 H19A 109.5 . .
K2' C19 H19A 79.3 25_775 .
C8 C19 H19B 109.5 . .
K2' C19 H19B 45.5 25_775 .
H19A C19 H19B 109.5 . .
C8 C19 H19C 109.5 . .
K2' C19 H19C 89.3 25_775 .
H19A C19 H19C 109.5 . .
H19B C19 H19C 109.5 . .
C9 C20 H20A 109.5 . .
C9 C20 H20B 109.5 . .
H20A C20 H20B 109.5 . .
C9 C20 H20C 109.5 . .
H20A C20 H20C 109.5 . .
H20B C20 H20C 109.5 . .
C1 N1 C2 112.2(3) . .
C1 N1 C17 122.7(3) . 4_565
C2 N1 C17 121.0(3) . 4_565
C1 N2 C3 111.9(3) . .
C1 N2 C5 123.3(3) . .
C3 N2 C5 120.5(3) . .
C4 N3 C18 123.3(3) . 4_565
C4 N3 C2 113.0(3) . .
C18 N3 C2 122.9(3) 4_565 .
C4 N4 C3 112.7(3) . .
C4 N4 C6 123.4(3) . .
C3 N4 C6 123.3(3) . .
C7 N5 C5 120.4(3) . .
C7 N5 C8 113.3(3) . .
C5 N5 C8 126.2(3) . .
C7 N6 C11 120.9(3) . .
C7 N6 C9 112.8(3) . .
C11 N6 C9 126.2(3) . .
C10 N7 C6 121.0(3) . .
C10 N7 C8 112.7(3) . .
C6 N7 C8 126.3(3) . .
C10 N8 C12 120.7(3) . .
C10 N8 C9 112.9(3) . .
C12 N8 C9 125.2(3) . .
C13 N9 C11 123.2(3) . .
C13 N9 C14 111.8(3) . .
C11 N9 C14 125.0(3) . .
C13 N10 C17 121.9(3) . .
C13 N10 C15 112.8(3) . .
C17 N10 C15 124.0(3) . .
C16 N11 C14 112.2(3) . .
C16 N11 C12 121.4(3) . .
C14 N11 C12 122.8(3) . .
C16 N12 C15 112.9(3) . .
C16 N12 C18 122.9(3) . .
C15 N12 C18 124.3(3) . .
C7 O2 K1 159.4(3) . .
C13 O3 K1 156.9(3) . .
C4 O4 K2 121.5(2) . .
C4 O4 K2' 141.7(4) . .
K2 O4 K2' 20.2(3) . .
C10 O5 K2 149.0(3) . .
C10 O5 K2' 160.5(3) . .
K2 O5 K2' 16.7(2) . .
C16 O6 K2 145.0(3) . 4_565
C16 O6 K2' 156.2(3) . 4_565
K2 O6 K2' 16.8(2) 4_565 4_565

loop_
_geom_bond_atom_site_label_1
_geom_bond_atom_site_label_2
_geom_bond_distance
_geom_bond_site_symmetry_2
O3W K1 2.963(6) .
O4W K2' 2.759(12) .
O4W K2' 2.759(12) 2_765
O4W K2 2.907(6) .
O4W K2 2.907(6) 2_765
O4W K2' 3.082(11) 3_755
O4W K2' 3.082(11) 4_565
O4W K2 3.285(6) 3_755
O4W K2 3.285(6) 4_565
O5W O5W 1.296(18) 4_565
O5W K2 2.156(10) .
O5W K2 2.817(10) 4_565
O5W K2' 3.125(18) .
O7W O7W 1.47(4) 3_655
O7W O7W 1.52(3) 2_665
O7W K1 2.545(17) .
K1 O7W 2.545(17) 2_665
K1 O2 2.778(2) 2_665
K1 O2 2.778(2) .
K1 O3 2.799(3) 2_665
K1 O3 2.799(3) .
K1 O3W 2.963(6) 2_665
K1 Cl2 2.979(3) .
K2 K2 2.539(5) 4_565
K2 O5 2.775(4) .
K2 O4 2.779(4) .
K2 O5W 2.817(10) 4_565
K2 O6 2.976(4) 4_565
K2 O4W 3.285(6) 3_755
K2 K2 3.513(7) 3_755
K2 K2 4.271(6) 2_765
K2' K2' 1.76(3) 3_755
K2' O4 2.816(10) .
K2' O4W 3.082(11) 3_755
K2' O5 3.233(12) .
K2' O6 3.320(13) 4_565
K2' K2' 3.37(2) 4_565
K2' C19 3.481(12) 25_775
K2' K2' 3.750(18) 2_765
C1 O1 1.231(4) .
C1 N1 1.358(5) .
C1 N2 1.368(4) .
C2 N1 1.435(4) .
C2 N3 1.447(4) .
C2 C3 1.545(5) .
C2 H2 0.9800 .
C3 N2 1.447(4) .
C3 N4 1.448(4) .
C3 H3 0.9800 .
C4 O4 1.224(4) .
C4 N3 1.369(5) .
C4 N4 1.372(4) .
C5 N5 1.444(4) .
C5 N2 1.451(4) .
C5 H5A 0.9700 .
C5 H5B 0.9700 .
C6 N7 1.446(4) .
C6 N4 1.450(4) .
C6 H6A 0.9700 .
C6 H6B 0.9700 .
C7 O2 1.218(4) .
C7 N5 1.370(4) .
C7 N6 1.371(5) .
C8 N7 1.462(4) .
C8 N5 1.471(4) .
C8 C19 1.530(5) .
C8 C9 1.587(5) .
C9 N8 1.466(4) .
C9 N6 1.467(4) .
C9 C20 1.517(5) .
C10 O5 1.224(4) .
C10 N8 1.364(5) .
C10 N7 1.369(4) .
C11 N9 1.445(5) .
C11 N6 1.450(4) .
C11 H11A 0.9700 .
C11 H11B 0.9700 .
C12 N8 1.447(4) .
C12 N11 1.453(4) .
C12 H12A 0.9700 .
C12 H12B 0.9700 .
C13 O3 1.220(5) .
C13 N10 1.364(5) .
C13 N9 1.375(5) .
C14 N9 1.445(5) .
C14 N11 1.452(4) .
C14 C15 1.554(5) .
C14 H14 0.9800 .
C15 N12 1.441(5) .
C15 N10 1.456(4) .
C15 H15 0.9800 .
C16 O6 1.222(4) .
C16 N12 1.370(5) .
C16 N11 1.376(5) .
C17 N10 1.448(4) .
C17 N1 1.456(4) 4_565
C17 H17A 0.9700 .
C17 H17B 0.9700 .
C18 N3 1.439(5) 4_565
C18 N12 1.457(5) .
C18 H18A 0.9700 .
C18 H18B 0.9700 .
C19 K2' 3.481(12) 25_775
C19 H19A 0.9600 .
C19 H19B 0.9600 .
C19 H19C 0.9600 .
C20 H20A 0.9600 .
C20 H20B 0.9600 .
C20 H20C 0.9600 .
N1 C17 1.456(4) 4_565
N3 C18 1.439(5) 4_565
O6 K2 2.976(4) 4_565
O6 K2' 3.320(13) 4_565

loop_
_platon_squeeze_void_nr
_platon_squeeze_void_average_x
_platon_squeeze_void_average_y
_platon_squeeze_void_average_z
_platon_squeeze_void_volume
_platon_squeeze_void_count_electrons
_platon_squeeze_void_content
1 0.820 0.125 0.125 68 22 ' '
2 0.430 0.125 0.125 68 23 ' '
3 0.521 0.098 0.381 21 9 ' '
4 0.229 0.098 0.369 20 9 ' '
5 0.320 0.125 0.625 68 22 ' '
6 0.930 0.125 0.625 68 23 ' '
7 1.021 0.098 0.881 21 9 ' '
8 0.729 0.098 0.869 20 9 ' '
9 0.021 0.152 0.369 21 9 ' '
10 0.729 0.152 0.381 20 9 ' '
11 0.521 0.152 0.869 21 9 ' '
12 0.229 0.152 0.881 20 9 ' '
13 -0.021 0.348 0.131 21 9 ' '
14 0.271 0.348 0.119 20 9 ' '
15 0.180 0.375 0.375 68 23 ' '
16 0.570 0.375 0.375 68 22 ' '
17 0.479 0.348 0.631 21 9 ' '
18 0.771 0.348 0.619 20 9 ' '
19 0.680 0.375 0.875 68 23 ' '
20 0.070 0.375 0.875 68 22 ' '
21 0.479 0.402 0.119 21 9 ' '
22 0.771 0.402 0.131 20 9 ' '
23 0.979 0.402 0.619 21 9 ' '
24 0.271 0.402 0.631 20 9 ' '
25 0.320 0.625 0.125 68 22 ' '
26 0.930 0.625 0.125 68 23 ' '
27 1.021 0.598 0.381 21 9 ' '
28 0.729 0.598 0.369 20 9 ' '
29 0.820 0.625 0.625 68 22 ' '
30 0.430 0.625 0.625 68 23 ' '
31 0.521 0.598 0.881 21 9 ' '
32 0.229 0.598 0.869 20 9 ' '
33 0.521 0.652 0.369 21 9 ' '
34 0.229 0.652 0.381 20 9 ' '
35 0.021 0.652 0.869 21 9 ' '
36 0.729 0.652 0.881 20 9 ' '
37 0.479 0.848 0.131 21 9 ' '
38 0.771 0.848 0.119 20 9 ' '
39 0.680 0.875 0.375 68 23 ' '
40 0.070 0.875 0.375 68 22 ' '
41 -0.021 0.848 0.631 21 9 ' '
42 0.271 0.848 0.619 20 9 ' '
43 0.180 0.875 0.875 68 23 ' '
44 0.570 0.875 0.875 68 22 ' '
45 0.979 0.902 0.119 21 9 ' '
46 0.271 0.902 0.131 20 9 ' '
47 0.479 0.902 0.619 21 9 ' '
48 0.771 0.902 0.631 20 9 ' '
